data_7115928
loop_
_publ_author_name
'Dan Dumitrescu'
'Yves-Marie Legrand'
'Eddy Petit'
'Arie van der Lee'
'Mihail Barboiu'

_publ_section_title
;
 Progressive compression of 1,omega-diammonium-alkanes inside a rigid
 crystalline molecular cage
;
_journal_name_full Chem.Commun.
_journal_page_first 14086
_journal_paper_doi 10.1039/C4cc03866E
_journal_volume 50
_journal_year 2014
_chemical_formula_moiety 'C11 H28 N2, C16 H6 O12 S4, 2(C H6 N3), 2(H2 O)'
_chemical_formula_sum 'C29 H50 N8 O14 S4'
_chemical_formula_weight 863.05
_space_group_IT_number 2
_symmetry_cell_setting triclinic
_symmetry_space_group_name_Hall '-P 1'
_symmetry_space_group_name_H-M 'P -1'
_atom_sites_solution_hydrogens difmap
_atom_sites_solution_primary other
_cell_angle_alpha 96.737(3)
_cell_angle_beta 95.763(3)
_cell_angle_gamma 94.085(3)
_cell_formula_units_Z 2
_cell_length_a 9.8126(4)
_cell_length_b 10.2605(4)
_cell_length_c 19.4731(7)
_cell_measurement_reflns_used 5085
_cell_measurement_temperature 125
_cell_measurement_theta_max 28.6500
_cell_measurement_theta_min 2.0090
_cell_volume 1930.37(13)
_computing_cell_refinement
;
CrysAlisPro, Agilent Technologies,
Version 1.171.36.28 (release 01-02-2013 CrysAlis171 .NET)
(compiled Feb  1 2013,16:14:44)
;
_computing_data_collection
;
CrysAlisPro, Agilent Technologies,
Version 1.171.36.28 (release 01-02-2013 CrysAlis171 .NET)
(compiled Feb  1 2013,16:14:44)
;
_computing_data_reduction
;
CrysAlisPro, Agilent Technologies,
Version 1.171.36.28 (release 01-02-2013 CrysAlis171 .NET)
(compiled Feb  1 2013,16:14:44)
;
_computing_molecular_graphics 'CAMERON (Watkin et al., 1996)'
_computing_publication_material 'CRYSTALS (Betteridge et al., 2003)'
_computing_structure_refinement 'CRYSTALS (Betteridge et al., 2003)'
_computing_structure_solution 'Superflip (Palatinus & Chapuis, 2007)'
_diffrn_ambient_temperature 125
_diffrn_detector_area_resol_mean 16.0143
_diffrn_measured_fraction_theta_full 1.000
_diffrn_measured_fraction_theta_max 0.850
_diffrn_measurement_details
;
  1 omega  -24.00   58.00   1.0000   22.5000
omega____ theta____ kappa____ phi______ frames
    -       17.7668 -100.0000 -180.0000 82

  2 omega  -51.00  -19.00   1.0000   22.5000
omega____ theta____ kappa____ phi______ frames
    -       17.7668  -57.0000   30.0000 32

  3 omega  -54.00   43.00   1.0000   22.5000
omega____ theta____ kappa____ phi______ frames
    -       17.7668  -38.0000  -90.0000 97

  4 omega   32.00   58.00   1.0000   22.5000
omega____ theta____ kappa____ phi______ frames
    -       17.7668 -179.0000  -60.0000 26

  5 omega   -8.00   86.00   1.0000   22.5000
omega____ theta____ kappa____ phi______ frames
    -       17.7668   77.0000   60.0000 94

  6 omega  -12.00   34.00   1.0000   22.5000
omega____ theta____ kappa____ phi______ frames
    -       17.7668   77.0000  -60.0000 46

;
_diffrn_measurement_device Area
_diffrn_measurement_device_type 'Xcalibur, Sapphire3, Gemini'
_diffrn_measurement_method '\w scans'
_diffrn_orient_matrix_UB_11 -0.0349949000
_diffrn_orient_matrix_UB_12 -0.0449600000
_diffrn_orient_matrix_UB_13 -0.0276864000
_diffrn_orient_matrix_UB_21 0.0589793000
_diffrn_orient_matrix_UB_22 -0.0360427000
_diffrn_orient_matrix_UB_23 -0.0011680000
_diffrn_orient_matrix_UB_31 -0.0248044000
_diffrn_orient_matrix_UB_32 -0.0394863000
_diffrn_orient_matrix_UB_33 0.0243776000
_diffrn_radiation_monochromator graphite
_diffrn_radiation_source 'Enhance (Mo) X-ray Source'
_diffrn_radiation_type 'Mo K\a'
_diffrn_radiation_wavelength 0.71073
_diffrn_reflns_av_R_equivalents 0.022
_diffrn_reflns_av_unetI/netI 0.0368
_diffrn_reflns_limit_h_max 11
_diffrn_reflns_limit_h_min -12
_diffrn_reflns_limit_k_max 12
_diffrn_reflns_limit_k_min -11
_diffrn_reflns_limit_l_max 24
_diffrn_reflns_limit_l_min -23
_diffrn_reflns_number 15112
_diffrn_reflns_theta_full 25.240
_diffrn_reflns_theta_max 28.969
_diffrn_reflns_theta_min 2.006
_exptl_absorpt_coefficient_mu 0.322
_exptl_absorpt_correction_T_max 1.00000
_exptl_absorpt_correction_T_min 0.97948
_exptl_absorpt_correction_type multi-scan
_exptl_absorpt_process_details
;
CrysAlisPro, Agilent Technologies,
Version 1.171.36.28 (release 01-02-2013 CrysAlis171 .NET)
(compiled Feb  1 2013,16:14:44)
Empirical absorption correction using spherical harmonics,
 implemented in SCALE3 ABSPACK scaling algorithm.
;
_exptl_crystal_colour yellow
_exptl_crystal_density_diffrn 1.485
_exptl_crystal_density_method 'not measured'
_exptl_crystal_description prism
_exptl_crystal_F_000 912
_exptl_crystal_size_max 0.700
_exptl_crystal_size_mid 0.500
_exptl_crystal_size_min 0.300
_refine_diff_density_max 0.50
_refine_diff_density_min -0.38
_refine_ls_extinction_method None
_refine_ls_goodness_of_fit_ref 0.9891
_refine_ls_hydrogen_treatment constr
_refine_ls_matrix_type full
_refine_ls_number_parameters 496
_refine_ls_number_reflns 6676
_refine_ls_number_restraints 0
_refine_ls_R_factor_all 0.0587
_refine_ls_R_factor_gt 0.0418
_refine_ls_shift/su_max 0.0006551
_refine_ls_shift/su_mean 0.0000345
_refine_ls_structure_factor_coef F
_refine_ls_weighting_details
;
 Method, part 1, Chebychev polynomial, (Watkin, 1994, Prince, 1982)
 [weight] = 1.0/[A~0~*T~0~(x)+A~1~*T~1~(x) ... +A~n-1~]*T~n-1~(x)] 
 where A~i~ are the Chebychev coefficients listed below and x= Fcalc/Fmax 
 Method = Robust Weighting (Prince, 1982) 
 W = [weight] * [1-(deltaF/6*sigmaF)^2^]^2^ 
 A~i~ are: 
 15.5 16.3 14.6 5.06 
;
_refine_ls_weighting_scheme calc
_refine_ls_wR_factor_all 0.0591
_refine_ls_wR_factor_gt 0.0489
_refine_ls_wR_factor_ref 0.0489
_reflns_limit_h_max 12
_reflns_limit_h_min -12
_reflns_limit_k_max 12
_reflns_limit_k_min -12
_reflns_limit_l_max 24
_reflns_limit_l_min 0
_reflns_number_gt 6676
_reflns_number_total 8700
_reflns_threshold_expression I>2.0\s(I)
_oxford_diffrn_Wilson_B_factor 1.06
_oxford_diffrn_Wilson_scale 0.07
_oxford_refine_ls_r_factor_ref 0.0418
_oxford_refine_ls_scale 2.549(4)
_oxford_reflns_number_all 8700
_oxford_reflns_threshold_expression_ref I>2.0\s(I)
_cod_data_source_file c4cc03866e2.cif
_cod_data_source_block 1b
_cod_depositor_comments
;
The following automatic conversions were performed:

'_atom_sites_solution_primary' value 'Other' changed to 'other'
according to the built-in table from CIF Core dictionary named
'cif_core.dic' version 2.4.1 from 2010-06-29.

Automatic conversion script
Id: cif_fix_values 2827 2014-09-09 07:05:25Z andrius 
;
_cod_original_cell_volume 1930.36(13)
_cod_original_sg_symbol_H-M 'P -1 '
_cod_database_code 7115928
_cell_oxdiff_length_a 9.8099(4)
_cell_oxdiff_length_b 10.2612(4)
_cell_oxdiff_length_c 19.4704(7)
_cell_oxdiff_angle_alpha 96.760(3)
_cell_oxdiff_angle_beta 95.758(3)
_cell_oxdiff_angle_gamma 94.072(3)
_cell_oxdiff_volume 1929.65(13)
_montpellier_reflns_maxres 0.73
_montpellier_reflns_completeness_maxres 84.91
_montpellier_reflns_redundancy_maxres 1.74

loop_
_symmetry_equiv_pos_as_xyz
x,y,z
-x,-y,-z

loop_
_atom_site_label
_atom_site_type_symbol
_atom_site_fract_x
_atom_site_fract_y
_atom_site_fract_z
_atom_site_U_iso_or_equiv
_atom_site_occupancy
_atom_site_adp_type
_atom_site_refinement_flags_posn
S1 S 0.59554(3) 0.62386(3) 0.102466(16) 0.0108 1.0000 Uani .
O2 O 0.66249(11) 0.56636(10) 0.04376(5) 0.0166 1.0000 Uani .
O3 O 0.50033(11) 0.53080(10) 0.12783(5) 0.0173 1.0000 Uani .
O4 O 0.69574(11) 0.69167(10) 0.15817(5) 0.0166 1.0000 Uani .
C5 C 0.49616(14) 0.74649(13) 0.07048(7) 0.0107 1.0000 Uani .
C6 C 0.35604(14) 0.73284(14) 0.07479(7) 0.0120 1.0000 Uani .
C7 C 0.27132(13) 0.82348(13) 0.04988(7) 0.0104 1.0000 Uani .
S8 S 0.09357(3) 0.80154(3) 0.061711(17) 0.0113 1.0000 Uani .
O9 O 0.01909(10) 0.76803(10) -0.00812(5) 0.0171 1.0000 Uani .
O10 O 0.08328(11) 0.69209(11) 0.10256(6) 0.0201 1.0000 Uani .
O11 O 0.05644(10) 0.92390(10) 0.09690(5) 0.0170 1.0000 Uani .
C12 C 0.32546(14) 0.92962(13) 0.01819(7) 0.0106 1.0000 Uani .
C13 C 0.47084(13) 0.94555(13) 0.01526(6) 0.0098 1.0000 Uani .
C14 C 0.55776(13) 0.85421(13) 0.04286(7) 0.0097 1.0000 Uani .
C15 C 0.70398(14) 0.87777(14) 0.04192(7) 0.0128 1.0000 Uani .
C16 C 0.75884(14) 0.97956(13) 0.01304(7) 0.0111 1.0000 Uani .
S17 S 0.40787(3) 0.37385(3) 0.394511(16) 0.0115 1.0000 Uani .
O18 O 0.31319(11) 0.30135(11) 0.33781(5) 0.0177 1.0000 Uani .
O19 O 0.33510(11) 0.43421(11) 0.44986(5) 0.0186 1.0000 Uani .
O20 O 0.50457(11) 0.46541(11) 0.36908(6) 0.0190 1.0000 Uani .
C21 C 0.50669(14) 0.25531(13) 0.43099(7) 0.0110 1.0000 Uani .
C22 C 0.44385(14) 0.14630(13) 0.45718(7) 0.0110 1.0000 Uani .
C23 C 0.29768(14) 0.12165(14) 0.45567(7) 0.0124 1.0000 Uani .
C24 C 0.24114(14) 0.01776(14) 0.48255(7) 0.0121 1.0000 Uani .
C25 C 0.67540(14) 0.07362(13) 0.48630(6) 0.0104 1.0000 Uani .
C26 C 0.53009(14) 0.05548(13) 0.48601(6) 0.0100 1.0000 Uani .
C27 C 0.73100(13) 0.18126(13) 0.45642(7) 0.0109 1.0000 Uani .
C28 C 0.64742(14) 0.27107(14) 0.42977(7) 0.0123 1.0000 Uani .
S29 S 0.90994(3) 0.20355(3) 0.448158(17) 0.0123 1.0000 Uani .
O30 O 0.94545(11) 0.08774(11) 0.40617(5) 0.0180 1.0000 Uani .
O31 O 0.92628(12) 0.32365(12) 0.41600(7) 0.0251 1.0000 Uani .
O32 O 0.98040(10) 0.21954(11) 0.51922(5) 0.0176 1.0000 Uani .
O33 O 0.8955(2) 0.89339(18) 0.22213(8) 0.0580 1.0000 Uani .
O34 O 0.08962(18) 0.12692(19) 0.28163(8) 0.0559 1.0000 Uani .
N35 N 0.90855(13) 0.46397(12) 0.08800(6) 0.0160 1.0000 Uani .
C36 C 0.88087(16) 0.42101(15) 0.15648(7) 0.0177 1.0000 Uani .
C37 C 0.77599(16) 0.30229(16) 0.14457(8) 0.0199 1.0000 Uani .
C38 C 0.73108(17) 0.25925(16) 0.21167(8) 0.0222 1.0000 Uani .
C39 C 0.63319(19) 0.13535(16) 0.19548(8) 0.0244 1.0000 Uani .
C40 C 0.57410(18) 0.08786(16) 0.25885(8) 0.0227 1.0000 Uani .
C41 C 0.47676(19) -0.03568(17) 0.23781(8) 0.0267 1.0000 Uani .
C42 C 0.40378(19) -0.08533(17) 0.29639(8) 0.0264 1.0000 Uani .
C43 C 0.31521(18) -0.21217(17) 0.26975(8) 0.0245 1.0000 Uani .
C44 C 0.22617(18) -0.26702(16) 0.32127(8) 0.0243 1.0000 Uani .
N45 N 0.33879(14) 0.34883(14) 0.19696(7) 0.0218 1.0000 Uani .
C46 C 0.24811(15) 0.29854(14) 0.14365(7) 0.0152 1.0000 Uani .
N47 N 0.25407(14) 0.34463(14) 0.08296(6) 0.0206 1.0000 Uani .
N48 N 0.15176(15) 0.20518(14) 0.15039(7) 0.0232 1.0000 Uani .
N49 N 0.73703(15) 0.66103(14) 0.41551(6) 0.0224 1.0000 Uani .
C50 C 0.74421(16) 0.70668(15) 0.35478(8) 0.0168 1.0000 Uani .
N51 N 0.83189(15) 0.80780(14) 0.34958(7) 0.0249 1.0000 Uani .
N52 N 0.66561(15) 0.64602(14) 0.29934(7) 0.0228 1.0000 Uani .
N53 N 0.08960(13) -0.45706(12) 0.40563(6) 0.0156 1.0000 Uani .
C54 C 0.05335(17) -0.46538(16) 0.32880(8) 0.0208 1.0000 Uani .
C1 C 0.16667(18) -0.40514(16) 0.29242(8) 0.0240 1.0000 Uani .
H25 H 0.1468 0.0051 0.4812 0.0152 1.0000 Uiso R
H33 H 0.7615 0.8207 0.0624 0.0151 1.0000 Uiso R
H36 H 0.3200 0.6632 0.0948 0.0163 1.0000 Uiso R
H1 H 0.2407 0.1787 0.4342 0.0149 1.0000 Uiso R
H2 H 0.3339 0.3250 0.2382 0.0255 1.0000 Uiso R
H11 H 0.8533 0.9914 0.0126 0.0150 1.0000 Uiso R
H4 H 0.6702 0.6068 0.4201 0.0268 1.0000 Uiso R
H5 H 0.8123 0.2395 0.2410 0.0261 1.0000 Uiso R
H6 H 0.9695 0.4010 0.1800 0.0214 1.0000 Uiso R
H7 H 0.3245 0.3932 0.0761 0.0262 1.0000 Uiso R
H8 H 0.6692 0.6701 0.2580 0.0272 1.0000 Uiso R
H9 H 0.2027 0.3046 0.0476 0.0266 1.0000 Uiso R
H10 H 0.8458 0.4925 0.1838 0.0219 1.0000 Uiso R
H12 H 0.1775 -0.4753 0.4168 0.0242 1.0000 Uiso R
H14 H 0.2571 -0.1981 0.2284 0.0299 1.0000 Uiso R
H15 H 0.6874 0.3303 0.2359 0.0276 1.0000 Uiso R
H16 H 0.1474 0.1769 0.1902 0.0289 1.0000 Uiso R
H17 H -0.0295 -0.4183 0.3222 0.0257 1.0000 Uiso R
H18 H 0.5222 0.1562 0.2804 0.0270 1.0000 Uiso R
H19 H 0.3975 0.4115 0.1912 0.0269 1.0000 Uiso R
H20 H 0.9393 0.3968 0.0611 0.0245 1.0000 Uiso R
H21 H 0.1062 0.1651 0.1137 0.0287 1.0000 Uiso R
H22 H 0.0782 -0.3760 0.4259 0.0234 1.0000 Uiso R
H23 H 0.3470 -0.0169 0.3135 0.0314 1.0000 Uiso R
H24 H 0.9705 0.5334 0.0936 0.0242 1.0000 Uiso R
H26 H 0.5566 0.1506 0.1623 0.0277 1.0000 Uiso R
H27 H 0.6473 0.0702 0.2919 0.0266 1.0000 Uiso R
H28 H 0.5291 -0.1073 0.2182 0.0310 1.0000 Uiso R
H29 H 0.8474 0.8306 0.3098 0.0285 1.0000 Uiso R
H30 H 0.4720 -0.1017 0.3338 0.0307 1.0000 Uiso R
H31 H 0.7870 0.6998 0.4509 0.0276 1.0000 Uiso R
H32 H 0.0326 -0.5567 0.3115 0.0252 1.0000 Uiso R
H34 H 0.3772 -0.2795 0.2558 0.0293 1.0000 Uiso R
H35 H 0.6070 0.5800 0.3037 0.0268 1.0000 Uiso R
H37 H 0.8152 0.2290 0.1193 0.0227 1.0000 Uiso R
H38 H 0.6960 0.3233 0.1155 0.0245 1.0000 Uiso R
H39 H 0.6806 0.0655 0.1731 0.0290 1.0000 Uiso R
H40 H 0.1266 -0.4034 0.2436 0.0292 1.0000 Uiso R
H41 H 0.2814 -0.2686 0.3655 0.0289 1.0000 Uiso R
H43 H 0.8299 0.4868 0.0667 0.0246 1.0000 Uiso R
H44 H 0.4063 -0.0178 0.2023 0.0328 1.0000 Uiso R
H45 H 0.8787 0.8472 0.3866 0.0303 1.0000 Uiso R
H46 H 0.2437 -0.4639 0.2943 0.0293 1.0000 Uiso R
H47 H 0.0343 -0.5152 0.4227 0.0233 1.0000 Uiso R
H48 H 0.0243 0.1048 0.3017 0.0838 1.0000 Uiso R
H49 H 0.1535 -0.2098 0.3306 0.0301 1.0000 Uiso R
H13 H 0.6871 0.3418 0.4118 0.0171 1.0000 Uiso R
H50 H 0.1503 0.1728 0.3088 0.0837 1.0000 Uiso R
H3 H 0.8528 0.8382 0.1912 0.0871 1.0000 Uiso R
H55 H 0.9739 0.9039 0.2139 0.0879 1.0000 Uiso R

loop_
_atom_site_aniso_label
_atom_site_aniso_U_11
_atom_site_aniso_U_22
_atom_site_aniso_U_33
_atom_site_aniso_U_23
_atom_site_aniso_U_13
_atom_site_aniso_U_12
S1 0.01024(17) 0.01016(18) 0.01298(16) 0.00504(12) 0.00157(12) 0.00103(13)
O2 0.0184(5) 0.0171(5) 0.0159(5) 0.0044(4) 0.0037(4) 0.0065(4)
O3 0.0140(5) 0.0161(5) 0.0238(5) 0.0112(4) 0.0031(4) -0.0003(4)
O4 0.0140(5) 0.0182(5) 0.0170(5) 0.0044(4) -0.0025(4) -0.0009(4)
C5 0.0099(6) 0.0112(6) 0.0113(6) 0.0024(4) 0.0007(4) 0.0012(5)
C6 0.0097(6) 0.0117(6) 0.0154(6) 0.0047(5) 0.0024(5) 0.0002(5)
C7 0.0076(6) 0.0109(6) 0.0127(6) 0.0021(4) 0.0007(4) -0.0010(5)
S8 0.00753(17) 0.01093(18) 0.01556(16) 0.00256(12) 0.00245(12) -0.00145(13)
O9 0.0110(5) 0.0187(6) 0.0203(5) -0.0012(4) -0.0006(4) 0.0008(4)
O10 0.0131(5) 0.0183(6) 0.0311(6) 0.0133(4) 0.0045(4) -0.0035(4)
O11 0.0119(5) 0.0167(5) 0.0220(5) -0.0014(4) 0.0056(4) 0.0003(4)
C12 0.0079(6) 0.0103(6) 0.0132(6) 0.0014(5) 0.0001(4) 0.0002(5)
C13 0.0089(6) 0.0097(6) 0.0111(6) 0.0032(4) 0.0013(4) 0.0007(5)
C14 0.0078(6) 0.0091(6) 0.0126(6) 0.0028(4) 0.0016(4) 0.0006(5)
C15 0.0102(7) 0.0120(7) 0.0171(6) 0.0046(5) 0.0015(5) 0.0023(5)
C16 0.0063(6) 0.0113(7) 0.0163(6) 0.0040(5) 0.0005(5) 0.0017(5)
S17 0.00985(17) 0.01180(19) 0.01400(16) 0.00633(12) 0.00112(12) 0.00126(13)
O18 0.0168(5) 0.0210(6) 0.0147(5) 0.0071(4) -0.0040(4) -0.0019(4)
O19 0.0197(5) 0.0170(5) 0.0208(5) 0.0042(4) 0.0038(4) 0.0075(4)
O20 0.0145(5) 0.0177(6) 0.0269(6) 0.0129(4) 0.0022(4) -0.0005(4)
C21 0.0090(6) 0.0116(7) 0.0129(6) 0.0045(5) 0.0008(4) 0.0000(5)
C22 0.0114(7) 0.0101(6) 0.0116(6) 0.0021(4) 0.0006(5) 0.0015(5)
C23 0.0110(7) 0.0133(7) 0.0139(6) 0.0052(5) 0.0009(5) 0.0023(5)
C24 0.0065(6) 0.0144(7) 0.0158(6) 0.0040(5) 0.0003(5) 0.0013(5)
C25 0.0098(6) 0.0110(6) 0.0106(6) 0.0016(5) 0.0019(4) 0.0001(5)
C26 0.0100(6) 0.0092(6) 0.0110(6) 0.0020(4) 0.0016(4) -0.0001(5)
C27 0.0078(6) 0.0116(7) 0.0131(6) 0.0025(5) 0.0012(4) -0.0010(5)
C28 0.0105(6) 0.0114(6) 0.0152(6) 0.0042(5) -0.0002(5) 0.0011(5)
S29 0.00743(18) 0.01201(18) 0.01803(18) 0.00460(12) 0.00172(12) -0.00119(13)
O30 0.0133(5) 0.0214(6) 0.0194(5) 0.0001(4) 0.0048(4) 0.0019(4)
O31 0.0134(5) 0.0201(6) 0.0454(7) 0.0197(5) 0.0050(5) -0.0028(4)
O32 0.0104(5) 0.0203(6) 0.0201(5) -0.0020(4) -0.0021(4) 0.0013(4)
O33 0.0679(12) 0.0657(12) 0.0353(8) -0.0009(7) 0.0177(8) -0.0338(9)
O34 0.0475(10) 0.0837(13) 0.0303(7) 0.0050(7) 0.0077(6) -0.0386(9)
N35 0.0138(6) 0.0124(6) 0.0222(6) 0.0037(4) 0.0032(4) -0.0008(5)
C36 0.0208(8) 0.0154(7) 0.0171(7) 0.0023(5) 0.0023(5) 0.0025(6)
C37 0.0201(8) 0.0181(8) 0.0213(7) 0.0026(5) 0.0034(5) -0.0018(6)
C38 0.0227(8) 0.0200(8) 0.0235(7) 0.0019(6) 0.0053(6) -0.0022(6)
C39 0.0309(9) 0.0204(8) 0.0213(7) -0.0012(6) 0.0097(6) -0.0052(7)
C40 0.0272(9) 0.0217(8) 0.0185(7) 0.0001(6) 0.0073(6) -0.0054(6)
C41 0.0331(9) 0.0229(9) 0.0234(8) 0.0005(6) 0.0096(7) -0.0092(7)
C42 0.0312(9) 0.0240(9) 0.0233(8) -0.0009(6) 0.0099(6) -0.0072(7)
C43 0.0264(9) 0.0239(9) 0.0222(7) 0.0012(6) 0.0053(6) -0.0055(7)
C44 0.0274(9) 0.0201(8) 0.0259(8) 0.0041(6) 0.0096(6) -0.0055(7)
N45 0.0221(7) 0.0256(7) 0.0166(6) 0.0067(5) -0.0001(5) -0.0091(6)
C46 0.0156(7) 0.0116(7) 0.0182(6) -0.0003(5) 0.0043(5) -0.0001(5)
N47 0.0222(7) 0.0250(7) 0.0136(6) 0.0033(5) 0.0004(5) -0.0042(5)
N48 0.0246(7) 0.0214(7) 0.0220(6) 0.0013(5) 0.0039(5) -0.0080(5)
N49 0.0268(7) 0.0234(7) 0.0151(6) 0.0013(5) 0.0008(5) -0.0073(6)
C50 0.0155(7) 0.0155(7) 0.0197(7) 0.0028(5) 0.0034(5) 0.0003(6)
N51 0.0263(8) 0.0228(7) 0.0235(7) 0.0030(5) 0.0011(5) -0.0096(6)
N52 0.0251(7) 0.0260(7) 0.0156(6) 0.0060(5) -0.0012(5) -0.0098(6)
N53 0.0154(6) 0.0136(6) 0.0184(6) 0.0046(4) 0.0037(4) 0.0000(5)
C54 0.0189(8) 0.0207(8) 0.0219(7) 0.0041(6) 0.0004(6) -0.0047(6)
C1 0.0291(9) 0.0216(8) 0.0220(7) 0.0051(6) 0.0056(6) -0.0019(7)

loop_
_atom_type_symbol
_atom_type_scat_dispersion_real
_atom_type_scat_dispersion_imag
_atom_type_scat_Cromer_Mann_a1
_atom_type_scat_Cromer_Mann_b1
_atom_type_scat_Cromer_Mann_a2
_atom_type_scat_Cromer_Mann_b2
_atom_type_scat_Cromer_Mann_a3
_atom_type_scat_Cromer_Mann_b3
_atom_type_scat_Cromer_Mann_a4
_atom_type_scat_Cromer_Mann_b4
_atom_type_scat_Cromer_Mann_c
_atom_type_scat_source
C 0.0033 0.0016 2.3100 20.8439 1.0200 10.2075 1.5886 0.5687 0.8650 51.6512 0.2156 'International Tables Vol C 4.2.6.8 and 6.1.1.4'
H 0.0000 0.0000 0.4930 10.5109 0.3229 26.1257 0.1402 3.1424 0.0408 57.7998 0.0030 'International Tables Vol C 4.2.6.8 and 6.1.1.4'
N 0.0061 0.0033 12.2126 0.0057 3.1322 9.8933 2.0125 28.9975 1.1663 0.5826 -11.5290 'International Tables Vol C 4.2.6.8 and 6.1.1.4'
O 0.0106 0.0060 3.0485 13.2771 2.2868 5.7011 1.5463 0.3239 0.8670 32.9089 0.2508 'International Tables Vol C 4.2.6.8 and 6.1.1.4'
S 0.1246 0.1234 6.9053 1.4679 5.2034 22.2151 1.4379 0.2536 1.5863 56.1720 0.8669 'International Tables Vol C 4.2.6.8 and 6.1.1.4'

loop_
_montpellier_diffrn_reflns_class_number
_montpellier_diffrn_reflns_class_d_res_high
_montpellier_diffrn_reflns_class_d_res_low
_montpellier_diffrn_reflns_class_redundancy
_montpellier_diffrn_reflns_class_av_i/ui
_diffrn_reflns_class_av_R_eq
_montpellier_diffrn_reflns_class_completeness_shell
_montpellier_diffrn_reflns_class_cumul_completeness
0 100.0 1.66 2.9 42.14 0.016 99.9 99.89
1 1.66 1.33 2.3 25.06 0.020 100.0 99.94
2 1.33 1.16 2.0 21.37 0.023 100.0 99.96
3 1.16 1.05 1.8 15.49 0.028 100.0 99.97
4 1.05 0.98 1.7 12.06 0.033 100.0 99.98
5 0.98 0.92 1.5 9.91 0.040 100.0 99.98
6 0.92 0.87 1.4 8.28 0.046 99.9 99.97
7 0.87 0.84 1.3 7.46 0.048 100.0 99.97
8 0.83 0.80 1.3 6.61 0.052 99.9 99.96
9 0.80 0.73 1.2 5.40 0.072 36.2 84.91

loop_
_geom_angle_atom_site_label_1
_geom_angle_site_symmetry_1
_geom_angle_atom_site_label_2
_geom_angle_atom_site_label_3
_geom_angle
_geom_angle_publ_flag
O2 . S1 O3 113.45(6) yes
O2 . S1 O4 111.59(6) yes
O3 . S1 O4 112.14(6) yes
O2 . S1 C5 106.01(6) yes
O3 . S1 C5 106.52(6) yes
O4 . S1 C5 106.55(6) yes
S1 . C5 C6 117.23(11) yes
S1 . C5 C14 121.38(10) yes
C6 . C5 C14 121.39(13) yes
C5 . C6 C7 120.60(13) yes
C5 . C6 H36 119.0 no
C7 . C6 H36 120.4 no
C6 . C7 S8 117.09(10) yes
C6 . C7 C12 120.83(12) yes
S8 . C7 C12 122.07(10) yes
C7 . S8 O9 106.33(6) yes
C7 . S8 O10 104.84(6) yes
O9 . S8 O10 111.58(7) yes
C7 . S8 O11 107.44(6) yes
O9 . S8 O11 112.48(6) yes
O10 . S8 O11 113.51(7) yes
C16 2_675 C12 C7 123.07(12) yes
C16 2_675 C12 C13 118.38(12) yes
C7 . C12 C13 118.53(12) yes
C13 2_675 C13 C12 119.74(15) yes
C13 2_675 C13 C14 119.99(15) yes
C12 . C13 C14 120.27(12) yes
C13 . C14 C5 118.25(12) yes
C13 . C14 C15 118.35(12) yes
C5 . C14 C15 123.40(12) yes
C14 . C15 C16 121.69(12) yes
C14 . C15 H33 118.5 no
C16 . C15 H33 119.9 no
C12 2_675 C16 C15 121.72(12) yes
C12 2_675 C16 H11 118.6 no
C15 . C16 H11 119.7 no
O18 . S17 O19 111.76(7) yes
O18 . S17 O20 111.68(6) yes
O19 . S17 O20 113.59(7) yes
O18 . S17 C21 106.34(6) yes
O19 . S17 C21 106.56(6) yes
O20 . S17 C21 106.34(6) yes
S17 . C21 C22 121.48(10) yes
S17 . C21 C28 117.17(11) yes
C22 . C21 C28 121.28(13) yes
C21 . C22 C23 123.24(12) yes
C21 . C22 C26 118.27(12) yes
C23 . C22 C26 118.49(12) yes
C22 . C23 C24 121.64(13) yes
C22 . C23 H1 118.4 no
C24 . C23 H1 119.9 no
C25 2_656 C24 C23 121.47(13) yes
C25 2_656 C24 H25 119.0 no
C23 . C24 H25 119.6 no
C24 2_656 C25 C26 118.68(12) yes
C24 2_656 C25 C27 122.87(12) yes
C26 . C25 C27 118.45(12) yes
C26 2_656 C26 C22 119.81(15) yes
C26 2_656 C26 C25 119.84(15) yes
C22 . C26 C25 120.34(12) yes
C25 . C27 C28 121.16(13) yes
C25 . C27 S29 121.35(10) yes
C28 . C27 S29 117.44(11) yes
C27 . C28 C21 120.40(13) yes
C27 . C28 H13 119.1 no
C21 . C28 H13 120.5 no
C27 . S29 O30 107.26(6) yes
C27 . S29 O31 104.80(7) yes
O30 . S29 O31 113.80(7) yes
C27 . S29 O32 106.21(6) yes
O30 . S29 O32 112.54(6) yes
O31 . S29 O32 111.53(7) yes
H3 . O33 H55 108.8 no
H48 . O34 H50 111.3 no
C36 . N35 H20 109.6 no
C36 . N35 H24 111.3 no
H20 . N35 H24 109.5 no
C36 . N35 H43 108.7 no
H20 . N35 H43 109.2 no
H24 . N35 H43 108.5 no
N35 . C36 C37 109.58(12) yes
N35 . C36 H6 107.3 no
C37 . C36 H6 112.1 no
N35 . C36 H10 108.6 no
C37 . C36 H10 109.9 no
H6 . C36 H10 109.4 no
C36 . C37 C38 113.37(13) yes
C36 . C37 H37 108.9 no
C38 . C37 H37 108.7 no
C36 . C37 H38 108.7 no
C38 . C37 H38 109.4 no
H37 . C37 H38 107.7 no
C37 . C38 C39 110.04(13) yes
C37 . C38 H5 109.0 no
C39 . C38 H5 108.4 no
C37 . C38 H15 109.1 no
C39 . C38 H15 110.8 no
H5 . C38 H15 109.5 no
C38 . C39 C40 114.61(13) yes
C38 . C39 H26 109.4 no
C40 . C39 H26 108.0 no
C38 . C39 H39 108.9 no
C40 . C39 H39 108.7 no
H26 . C39 H39 106.9 no
C39 . C40 C41 111.02(13) yes
C39 . C40 H18 109.3 no
C41 . C40 H18 107.9 no
C39 . C40 H27 109.7 no
C41 . C40 H27 109.6 no
H18 . C40 H27 109.2 no
C40 . C41 C42 115.23(14) yes
C40 . C41 H28 108.8 no
C42 . C41 H28 107.8 no
C40 . C41 H44 108.6 no
C42 . C41 H44 107.3 no
H28 . C41 H44 108.9 no
C41 . C42 C43 110.24(13) yes
C41 . C42 H23 107.6 no
C43 . C42 H23 110.4 no
C41 . C42 H30 109.4 no
C43 . C42 H30 109.3 no
H23 . C42 H30 109.8 no
C42 . C43 C44 116.02(13) yes
C42 . C43 H14 108.5 no
C44 . C43 H14 109.3 no
C42 . C43 H34 107.5 no
C44 . C43 H34 107.7 no
H14 . C43 H34 107.5 no
C43 . C44 C1 109.51(13) yes
C43 . C44 H41 109.7 no
C1 . C44 H41 109.8 no
C43 . C44 H49 110.3 no
C1 . C44 H49 110.9 no
H41 . C44 H49 106.6 no
C46 . N45 H2 121.1 no
C46 . N45 H19 118.6 no
H2 . N45 H19 120.0 no
N45 . C46 N47 118.82(14) yes
N45 . C46 N48 121.15(14) yes
N47 . C46 N48 120.03(14) yes
C46 . N47 H7 120.0 no
C46 . N47 H9 118.1 no
H7 . N47 H9 118.5 no
C46 . N48 H16 119.6 no
C46 . N48 H21 118.1 no
H16 . N48 H21 121.3 no
C50 . N49 H4 119.1 no
C50 . N49 H31 118.8 no
H4 . N49 H31 120.4 no
N49 . C50 N51 120.31(14) yes
N49 . C50 N52 118.83(14) yes
N51 . C50 N52 120.81(14) yes
C50 . N51 H29 121.5 no
C50 . N51 H45 118.7 no
H29 . N51 H45 119.7 no
C50 . N52 H8 122.3 no
C50 . N52 H35 119.7 no
H8 . N52 H35 118.0 no
C54 . N53 H12 112.1 no
C54 . N53 H22 109.8 no
H12 . N53 H22 108.9 no
C54 . N53 H47 109.4 no
H12 . N53 H47 108.0 no
H22 . N53 H47 108.7 no
N53 . C54 C1 112.87(13) yes
N53 . C54 H17 106.1 no
C1 . C54 H17 110.2 no
N53 . C54 H32 107.2 no
C1 . C54 H32 110.7 no
H17 . C54 H32 109.7 no
C44 . C1 C54 117.17(13) yes
C44 . C1 H40 108.0 no
C54 . C1 H40 105.9 no
C44 . C1 H46 107.5 no
C54 . C1 H46 107.4 no
H40 . C1 H46 110.8 no

loop_
_geom_bond_atom_site_label_1
_geom_bond_atom_site_label_2
_geom_bond_site_symmetry_2
_geom_bond_distance
_geom_bond_publ_flag
S1 O2 . 1.4610(10) yes
S1 O3 . 1.4508(11) yes
S1 O4 . 1.4624(10) yes
S1 C5 . 1.7773(14) yes
C5 C6 . 1.3840(19) yes
C5 C14 . 1.4093(19) yes
C6 C7 . 1.3879(19) yes
C6 H36 . 0.919 no
C7 S8 . 1.7840(13) yes
C7 C12 . 1.4108(19) yes
S8 O9 . 1.4685(10) yes
S8 O10 . 1.4539(11) yes
S8 O11 . 1.4464(10) yes
C12 C16 2_675 1.4367(19) yes
C12 C13 . 1.4319(18) yes
C13 C13 2_675 1.436(3) yes
C13 C14 . 1.4264(18) yes
C14 C15 . 1.4402(18) yes
C15 C16 . 1.3474(19) yes
C15 H33 . 0.937 no
C16 H11 . 0.928 no
S17 O18 . 1.4623(10) yes
S17 O19 . 1.4546(11) yes
S17 O20 . 1.4507(11) yes
S17 C21 . 1.7767(14) yes
C21 C22 . 1.4108(19) yes
C21 C28 . 1.3817(19) yes
C22 C23 . 1.4354(19) yes
C22 C26 . 1.4280(19) yes
C23 C24 . 1.350(2) yes
C23 H1 . 0.942 no
C24 C25 2_656 1.4355(19) yes
C24 H25 . 0.923 no
C25 C26 . 1.4241(19) yes
C25 C27 . 1.4089(19) yes
C26 C26 2_656 1.434(3) yes
C27 C28 . 1.3876(19) yes
C27 S29 . 1.7802(14) yes
C28 H13 . 0.921 no
S29 O30 . 1.4457(11) yes
S29 O31 . 1.4525(11) yes
S29 O32 . 1.4692(10) yes
O33 H3 . 0.834 no
O33 H55 . 0.805 no
O34 H48 . 0.816 no
O34 H50 . 0.833 no
N35 C36 . 1.4967(18) yes
N35 H20 . 0.903 no
N35 H24 . 0.893 no
N35 H43 . 0.898 no
C36 C37 . 1.518(2) yes
C36 H6 . 0.988 no
C36 H10 . 0.960 no
C37 C38 . 1.523(2) yes
C37 H37 . 0.974 no
C37 H38 . 0.973 no
C38 C39 . 1.520(2) yes
C38 H5 . 0.981 no
C38 H15 . 0.971 no
C39 C40 . 1.530(2) yes
C39 H26 . 0.975 no
C39 H39 . 0.967 no
C40 C41 . 1.521(2) yes
C40 H18 . 0.975 no
C40 H27 . 0.957 no
C41 C42 . 1.524(2) yes
C41 H28 . 0.989 no
C41 H44 . 0.971 no
C42 C43 . 1.519(2) yes
C42 H23 . 0.976 no
C42 H30 . 0.977 no
C43 C44 . 1.525(2) yes
C43 H14 . 0.971 no
C43 H34 . 0.985 no
C44 C1 . 1.515(2) yes
C44 H41 . 0.974 no
C44 H49 . 0.973 no
N45 C46 . 1.3262(19) yes
N45 H2 . 0.870 no
N45 H19 . 0.857 no
C46 N47 . 1.3286(19) yes
C46 N48 . 1.324(2) yes
N47 H7 . 0.854 no
N47 H9 . 0.855 no
N48 H16 . 0.863 no
N48 H21 . 0.848 no
N49 C50 . 1.329(2) yes
N49 H4 . 0.848 no
N49 H31 . 0.844 no
C50 N51 . 1.320(2) yes
C50 N52 . 1.3246(19) yes
N51 H29 . 0.859 no
N51 H45 . 0.856 no
N52 H8 . 0.872 no
N52 H35 . 0.875 no
N53 C54 . 1.4937(19) yes
N53 H12 . 0.906 no
N53 H22 . 0.897 no
N53 H47 . 0.893 no
C54 C1 . 1.511(2) yes
C54 H17 . 0.980 no
C54 H32 . 0.958 no
C1 H40 . 0.995 no
C1 H46 . 1.000 no

loop_
_geom_hbond_atom_site_label_D
_geom_hbond_atom_site_label_H
_geom_hbond_atom_site_label_A
_geom_hbond_site_symmetry_A
_geom_hbond_angle_DHA
_geom_hbond_distance_DH
_geom_hbond_distance_HA
_geom_hbond_distance_DA
_geom_hbond_publ_flag
C24 H25 O30 1_455 133.16(4) 0.923 2.590 3.290(2) yes
C24 H25 O32 2_656 123.13(4) 0.923 2.540 3.141(2) yes
C15 H33 O4 . 123.15(4) 0.937 2.520 3.132(2) yes
C23 H1 O18 . 122.15(4) 0.942 2.512 3.117(2) yes
N45 H2 O18 . 170.18(5) 0.870 2.012 2.874(2) yes
N49 H4 O20 . 147.27(4) 0.848 2.175 2.925(2) yes
N47 H7 O3 . 144.52(4) 0.854 2.225 2.963(2) yes
N52 H8 O4 . 168.40(5) 0.872 2.023 2.883(2) yes
N47 H9 O9 2_565 143.05(4) 0.855 2.276 3.004(2) yes
N53 H12 O19 1_545 161.05(5) 0.906 1.953 2.825(2) yes
N48 H16 O34 . 165.68(7) 0.863 2.032 2.876(2) yes
N45 H19 O3 . 152.19(5) 0.857 2.113 2.899(2) yes
N35 H20 O9 2_665 170.17(5) 0.903 1.966 2.861(2) yes
N48 H21 O9 2_565 135.41(4) 0.848 2.481 3.142(2) yes
N48 H21 O11 1_545 121.90(4) 0.848 2.465 3.001(2) yes
N53 H22 O32 2_656 166.59(5) 0.897 1.975 2.856(2) yes
N35 H24 O10 1_655 173.02(5) 0.893 1.882 2.770(2) yes
N51 H29 O33 . 175.36(6) 0.859 1.982 2.840(2) yes
N49 H31 O32 2_766 137.72(4) 0.844 2.363 3.041(2) yes
N52 H35 O20 . 149.01(5) 0.875 2.110 2.895(2) yes
N35 H43 O2 . 164.77(5) 0.898 1.922 2.798(2) yes
N51 H45 O30 1_565 123.80(4) 0.856 2.483 3.043(2) yes
N51 H45 O32 2_766 135.31(4) 0.856 2.380 3.049(2) yes
N53 H47 O31 1_445 152.60(5) 0.893 1.883 2.707(2) yes
O34 H48 O30 1_455 146.01(5) 0.816 2.268 2.980(2) yes
O34 H50 O18 . 157.43(5) 0.833 1.989 2.777(2) yes
O33 H3 O4 . 150.82(5) 0.834 2.072 2.829(2) yes
O33 H55 O11 1_655 126.85(5) 0.805 2.519 3.070(2) yes
